data_4517412
loop_
_publ_author_name
'Chen, Wei'
'Liu, Haiyu'
'Fan, Ruiqing'
'Wang, Ping'
'Sun, Tiancheng'
'Yang, Yulin'

_publ_section_title
;
 Formation and Encapsulation of Lead Halide Perovskites in Lanthanide
 Metal-Organic Frameworks for Tunable Emission.
;
_journal_name_full 'ACS applied materials &amp; interfaces'
_journal_paper_doi 10.1021/acsami.9b23617
_journal_year 2020
_chemical_formula_moiety 'C30 H24 N O11 Tb'
_chemical_formula_sum 'C30 H24 N O11 Tb'
_chemical_formula_weight 733.42
_space_group_crystal_system triclinic
_space_group_IT_number 2
_space_group_name_Hall '-P 1'
_space_group_name_H-M_alt 'P -1'
_atom_sites_solution_hydrogens mixed
_atom_sites_solution_primary direct
_audit_creation_date 2019-05-28
_audit_creation_method
;
Olex2 1.2
(compiled 2018.05.29 svn.r3508 for OlexSys, GUI svn.r5506)
;
_cell_angle_alpha 65.6440(10)
_cell_angle_beta 72.3030(10)
_cell_angle_gamma 88.5820(10)
_cell_formula_units_Z 2
_cell_length_a 10.9653(13)
_cell_length_b 11.5047(14)
_cell_length_c 12.6011(15)
_cell_measurement_reflns_used 8159
_cell_measurement_temperature 293(2)
_cell_measurement_theta_max 27.53
_cell_measurement_theta_min 2.57
_cell_volume 1370.3(3)
_computing_cell_refinement 'SAINT v8.34A (Bruker, 2013)'
_computing_data_reduction 'SAINT v8.34A (Bruker, 2013)'
_computing_molecular_graphics 'Olex2 (Dolomanov et al., 2009)'
_computing_publication_material 'Olex2 (Dolomanov et al., 2009)'
_computing_structure_refinement 'XL (Sheldrick, 2008)'
_computing_structure_solution 'XS (Sheldrick, 2008)'
_diffrn_ambient_temperature 296.15
_diffrn_measured_fraction_theta_full 0.992
_diffrn_measured_fraction_theta_max 0.992
_diffrn_measurement_device_type 'CCD area detector'
_diffrn_measurement_method 'phi and omega scans'
_diffrn_radiation_monochromator graphite
_diffrn_radiation_type MoK\a
_diffrn_radiation_wavelength 0.71073
_diffrn_reflns_av_R_equivalents 0.0192
_diffrn_reflns_av_unetI/netI 0.0273
_diffrn_reflns_Laue_measured_fraction_full 0.992
_diffrn_reflns_Laue_measured_fraction_max 0.992
_diffrn_reflns_limit_h_max 12
_diffrn_reflns_limit_h_min -13
_diffrn_reflns_limit_k_max 13
_diffrn_reflns_limit_k_min -13
_diffrn_reflns_limit_l_max 14
_diffrn_reflns_limit_l_min -14
_diffrn_reflns_number 9456
_diffrn_reflns_point_group_measured_fraction_full 0.992
_diffrn_reflns_point_group_measured_fraction_max 0.992
_diffrn_reflns_theta_full 25.000
_diffrn_reflns_theta_max 25.000
_diffrn_reflns_theta_min 2.606
_exptl_absorpt_coefficient_mu 2.647
_exptl_absorpt_correction_T_max 0.7456
_exptl_absorpt_correction_T_min 0.4955
_exptl_absorpt_correction_type multi-scan
_exptl_absorpt_process_details
;
SADABS-2014/3 (Bruker,2014/3) was used for absorption correction.
wR2(int) was 0.0936 before and 0.0294 after correction.
The Ratio of minimum to maximum transmission is 0.6646.
The \l/2 correction factor is 0.00150.
;
_exptl_crystal_colour yellow
_exptl_crystal_density_diffrn 1.777
_exptl_crystal_description block
_exptl_crystal_F_000 728
_exptl_crystal_size_max 0.3
_exptl_crystal_size_mid 0.26
_exptl_crystal_size_min 0.24
_refine_diff_density_max 1.527
_refine_diff_density_min -0.831
_refine_diff_density_rms 0.097
_refine_ls_extinction_method none
_refine_ls_goodness_of_fit_ref 1.099
_refine_ls_hydrogen_treatment constr
_refine_ls_matrix_type full
_refine_ls_number_parameters 391
_refine_ls_number_reflns 4778
_refine_ls_number_restraints 0
_refine_ls_restrained_S_all 1.099
_refine_ls_R_factor_all 0.0286
_refine_ls_R_factor_gt 0.0255
_refine_ls_shift/su_max 0.002
_refine_ls_shift/su_mean 0.000
_refine_ls_structure_factor_coef Fsqd
_refine_ls_weighting_details 'w=1/[\s^2^(Fo^2^)+(0.0258P)^2^+2.7580P] where P=(Fo^2^+2Fc^2^)/3'
_refine_ls_weighting_scheme calc
_refine_ls_wR_factor_gt 0.0611
_refine_ls_wR_factor_ref 0.0632
_reflns_Friedel_coverage 0.000
_reflns_number_gt 4486
_reflns_number_total 4778
_reflns_threshold_expression 'I > 2\s(I)'
_cod_data_source_file am9b23617_si_002.cif
_cod_data_source_block Tbtpob
_cod_database_code 4517412
_shelx_shelxl_version_number 2018/3
_shelx_space_group_comment
;
The symmetry employed for this shelxl refinement is uniquely defined
by the following loop, which should always be used as a source of
symmetry information in preference to the above space-group names.
They are only intended as comments.
;
_shelx_estimated_absorpt_t_max 0.569
_shelx_estimated_absorpt_t_min 0.504
_olex2_refinement_description
;
1. Fixed Uiso
 At 1.2 times of:
  All C(H) groups
 At 1.5 times of:
  All C(H,H,H) groups, All O(H,H) groups
2.a Rotating group:
 O11(H11A,H11B)
2.b Aromatic/amide H refined with riding coordinates:
 C2(H2), C4(H4), C6(H6), C9(H9), C10(H10), C11(H11), C12(H12), C16(H16),
 C17(H17), C18(H18), C19(H19), C23(H23), C24(H24), C25(H25), C26(H26), C28(H28)
2.c Idealised Me refined as rotating group:
 C29(H29A,H29B,H29C), C30(H30A,H30B,H30C)
;
_olex2_submission_special_instructions 'No special instructions were received'

loop_
_space_group_symop_operation_xyz
'x, y, z'
'-x, -y, -z'

loop_
_atom_site_label
_atom_site_type_symbol
_atom_site_fract_x
_atom_site_fract_y
_atom_site_fract_z
_atom_site_U_iso_or_equiv
_atom_site_adp_type
_atom_site_occupancy
_atom_site_site_symmetry_order
_atom_site_calc_flag
_atom_site_refinement_flags_posn
_atom_site_refinement_flags_adp
_atom_site_refinement_flags_occupancy
_atom_site_disorder_assembly
_atom_site_disorder_group
Tb1 Tb 0.17820(2) 0.54595(2) 0.48069(2) 0.01873(7) Uani 1 1 d . . . . .
O1 O 1.0171(3) 0.6476(3) 0.0258(2) 0.0320(6) Uani 1 1 d . . . . .
O2 O 1.0508(2) 0.9411(3) 0.2003(2) 0.0285(6) Uani 1 1 d . . . . .
O3 O 0.6555(2) 0.8523(3) 0.1482(3) 0.0356(6) Uani 1 1 d . . . . .
O4 O 0.0469(2) 0.5304(2) 0.3675(2) 0.0234(5) Uani 1 1 d . . . . .
O5 O 0.1022(2) 0.5179(3) 0.6955(2) 0.0298(6) Uani 1 1 d . . . . .
O6 O 0.0659(2) 0.7258(2) 0.4439(2) 0.0295(6) Uani 1 1 d . . . . .
O7 O 0.1431(2) 0.3268(2) 0.5230(2) 0.0301(6) Uani 1 1 d . . . . .
O8 O 0.3298(3) 0.6154(3) 0.2937(2) 0.0396(7) Uani 1 1 d . . . . .
O9 O 0.5328(3) 0.5912(3) 0.2883(3) 0.0508(8) Uani 1 1 d . . . . .
O10 O 0.3175(3) 0.6994(3) 0.4867(3) 0.0387(7) Uani 1 1 d . . . . .
O11 O 0.3462(4) 0.4308(4) 0.5478(5) 0.0874(16) Uani 1 1 d . . . . .
H11A H 0.320187 0.347107 0.592351 0.131 Uiso 1 1 d GR . . . .
H11B H 0.371050 0.459489 0.594566 0.131 Uiso 1 1 d GR . . . .
N1 N 0.4683(3) 0.7622(4) 0.5464(3) 0.0372(8) Uani 1 1 d . . . . .
C1 C 0.9670(4) 0.7315(3) 0.0776(3) 0.0247(8) Uani 1 1 d . . . . .
C2 C 1.0386(4) 0.7952(3) 0.1149(3) 0.0256(8) Uani 1 1 d . . . . .
H2 H 1.124424 0.783250 0.107604 0.031 Uiso 1 1 calc R . . . .
C3 C 0.9769(3) 0.8782(3) 0.1641(3) 0.0231(7) Uani 1 1 d . . . . .
C4 C 0.8504(3) 0.8985(4) 0.1720(3) 0.0266(8) Uani 1 1 d . . . . .
H4 H 0.810594 0.954686 0.203930 0.032 Uiso 1 1 calc R . . . .
C5 C 0.7838(3) 0.8337(4) 0.1314(3) 0.0262(8) Uani 1 1 d . . . . .
C6 C 0.8406(4) 0.7497(4) 0.0838(3) 0.0273(8) Uani 1 1 d . . . . .
H6 H 0.795080 0.706602 0.056807 0.033 Uiso 1 1 calc R . . . .
C7 C 1.1140(3) 0.5759(4) 0.0567(3) 0.0253(8) Uani 1 1 d . . . . .
C8 C 1.1169(3) 0.5106(3) 0.1770(3) 0.0225(7) Uani 1 1 d . . . . .
C9 C 1.2172(4) 0.4367(4) 0.1964(4) 0.0308(8) Uani 1 1 d . . . . .
H9 H 1.222174 0.395271 0.275600 0.037 Uiso 1 1 calc R . . . .
C10 C 1.3098(4) 0.4239(4) 0.0998(4) 0.0393(10) Uani 1 1 d . . . . .
H10 H 1.375086 0.372484 0.114378 0.047 Uiso 1 1 calc R . . . .
C11 C 1.3042(4) 0.4884(4) -0.0185(4) 0.0401(10) Uani 1 1 d . . . . .
H11 H 1.365920 0.480011 -0.083544 0.048 Uiso 1 1 calc R . . . .
C12 C 1.2081(4) 0.5647(4) -0.0405(4) 0.0352(9) Uani 1 1 d . . . . .
H12 H 1.205957 0.608831 -0.120411 0.042 Uiso 1 1 calc R . . . .
C13 C -0.0141(3) 0.4904(3) 0.7125(3) 0.0204(7) Uani 1 1 d . . . . .
C14 C 0.9826(3) 0.9813(4) 0.2908(3) 0.0266(8) Uani 1 1 d . . . . .
C15 C 0.9303(3) 0.8904(3) 0.4113(3) 0.0250(8) Uani 1 1 d . . . . .
C16 C 0.8605(4) 0.9309(4) 0.4997(4) 0.0308(8) Uani 1 1 d . . . . .
H16 H 0.823694 0.870958 0.580832 0.037 Uiso 1 1 calc R . . . .
C17 C 0.8452(4) 1.0598(4) 0.4682(4) 0.0368(9) Uani 1 1 d . . . . .
H17 H 0.797537 1.086181 0.527477 0.044 Uiso 1 1 calc R . . . .
C18 C 0.9018(4) 1.1487(4) 0.3475(4) 0.0414(10) Uani 1 1 d . . . . .
H18 H 0.893841 1.235419 0.326393 0.050 Uiso 1 1 calc R . . . .
C19 C 0.9700(4) 1.1099(4) 0.2579(4) 0.0365(9) Uani 1 1 d . . . . .
H19 H 1.006821 1.169773 0.176758 0.044 Uiso 1 1 calc R . . . .
C20 C -0.0467(4) 0.7516(3) 0.4464(3) 0.0254(8) Uani 1 1 d . . . . .
C21 C 0.5995(3) 0.8409(4) 0.0665(3) 0.0277(8) Uani 1 1 d . . . . .
C22 C 0.4930(3) 0.7496(4) 0.1135(3) 0.0259(8) Uani 1 1 d . . . . .
C23 C 0.4262(4) 0.7558(4) 0.0331(4) 0.0321(9) Uani 1 1 d . . . . .
H23 H 0.352310 0.699044 0.062332 0.039 Uiso 1 1 calc R . . . .
C24 C 0.4672(4) 0.8439(5) -0.0885(4) 0.0436(11) Uani 1 1 d . . . . .
H24 H 0.421493 0.845961 -0.140348 0.052 Uiso 1 1 calc R . . . .
C25 C 0.5768(5) 0.9295(5) -0.1332(4) 0.0484(12) Uani 1 1 d . . . . .
H25 H 0.606338 0.987454 -0.215739 0.058 Uiso 1 1 calc R . . . .
C26 C 0.6419(4) 0.9286(4) -0.0549(4) 0.0408(10) Uani 1 1 d . . . . .
H26 H 0.714315 0.987178 -0.084087 0.049 Uiso 1 1 calc R . . . .
C27 C 0.4502(4) 0.6454(4) 0.2422(3) 0.0303(8) Uani 1 1 d . . . . .
C28 C 0.3670(4) 0.6877(4) 0.5654(4) 0.0352(9) Uani 1 1 d . . . . .
H28 H 0.330622 0.621824 0.643615 0.042 Uiso 1 1 calc R . . . .
C29 C 0.5347(6) 0.8597(6) 0.4269(5) 0.0727(18) Uani 1 1 d . . . . .
H29A H 0.506830 0.941246 0.421024 0.109 Uiso 1 1 calc GR . . . .
H29B H 0.516257 0.840404 0.365783 0.109 Uiso 1 1 calc GR . . . .
H29C H 0.625809 0.863039 0.413552 0.109 Uiso 1 1 calc GR . . . .
C30 C 0.5258(6) 0.7363(6) 0.6432(5) 0.0671(16) Uani 1 1 d . . . . .
H30A H 0.525740 0.810191 0.660411 0.101 Uiso 1 1 calc GR . . . .
H30B H 0.612789 0.717942 0.616452 0.101 Uiso 1 1 calc GR . . . .
H30C H 0.476639 0.663822 0.716314 0.101 Uiso 1 1 calc GR . . . .

loop_
_atom_site_aniso_label
_atom_site_aniso_U_11
_atom_site_aniso_U_22
_atom_site_aniso_U_33
_atom_site_aniso_U_23
_atom_site_aniso_U_13
_atom_site_aniso_U_12
Tb1 0.01732(10) 0.01958(10) 0.01994(10) -0.00910(7) -0.00576(7) 0.00035(6)
O1 0.0395(15) 0.0412(16) 0.0320(14) -0.0258(13) -0.0205(12) 0.0164(13)
O2 0.0221(13) 0.0357(15) 0.0354(14) -0.0231(12) -0.0080(11) -0.0013(11)
O3 0.0194(13) 0.0557(19) 0.0445(16) -0.0334(15) -0.0102(12) 0.0041(12)
O4 0.0243(13) 0.0287(13) 0.0197(11) -0.0120(10) -0.0078(10) -0.0002(10)
O5 0.0199(13) 0.0464(17) 0.0247(13) -0.0170(12) -0.0060(10) -0.0029(11)
O6 0.0288(14) 0.0226(13) 0.0426(15) -0.0160(12) -0.0161(12) 0.0049(11)
O7 0.0277(14) 0.0218(13) 0.0412(15) -0.0130(12) -0.0123(12) 0.0000(11)
O8 0.0248(15) 0.0582(19) 0.0319(15) -0.0200(14) -0.0014(12) -0.0119(13)
O9 0.0406(18) 0.060(2) 0.0419(17) -0.0081(15) -0.0197(15) 0.0106(16)
O10 0.0382(16) 0.0411(17) 0.0471(17) -0.0241(14) -0.0192(14) -0.0056(13)
O11 0.096(3) 0.087(3) 0.173(5) -0.100(3) -0.112(4) 0.065(3)
N1 0.0304(18) 0.045(2) 0.0413(19) -0.0229(17) -0.0109(15) -0.0026(16)
C1 0.0288(19) 0.0275(19) 0.0191(16) -0.0107(15) -0.0084(15) 0.0060(15)
C2 0.0240(18) 0.0283(19) 0.0241(18) -0.0104(15) -0.0083(15) 0.0039(15)
C3 0.0253(18) 0.0220(18) 0.0203(16) -0.0082(14) -0.0059(14) -0.0027(14)
C4 0.0234(18) 0.030(2) 0.0309(19) -0.0176(16) -0.0078(15) 0.0030(15)
C5 0.0186(17) 0.032(2) 0.0265(18) -0.0119(16) -0.0054(15) -0.0002(15)
C6 0.030(2) 0.029(2) 0.0270(18) -0.0147(16) -0.0105(16) -0.0024(16)
C7 0.0261(19) 0.029(2) 0.0259(18) -0.0165(16) -0.0087(15) 0.0025(15)
C8 0.0220(17) 0.0247(18) 0.0258(18) -0.0152(15) -0.0077(14) -0.0006(14)
C9 0.035(2) 0.031(2) 0.032(2) -0.0168(17) -0.0145(17) 0.0088(17)
C10 0.031(2) 0.042(2) 0.053(3) -0.030(2) -0.011(2) 0.0128(19)
C11 0.034(2) 0.049(3) 0.040(2) -0.029(2) -0.0010(18) 0.0051(19)
C12 0.038(2) 0.042(2) 0.0272(19) -0.0207(18) -0.0038(17) 0.0032(18)
C13 0.0230(18) 0.0175(17) 0.0203(16) -0.0072(14) -0.0074(14) 0.0002(13)
C14 0.0261(19) 0.0259(19) 0.037(2) -0.0178(16) -0.0154(16) -0.0001(15)
C15 0.0243(18) 0.0249(19) 0.0334(19) -0.0155(16) -0.0151(16) 0.0043(15)
C16 0.031(2) 0.029(2) 0.036(2) -0.0161(17) -0.0131(17) 0.0031(16)
C17 0.041(2) 0.036(2) 0.050(2) -0.031(2) -0.020(2) 0.0101(18)
C18 0.052(3) 0.026(2) 0.058(3) -0.023(2) -0.026(2) 0.0111(19)
C19 0.048(3) 0.024(2) 0.038(2) -0.0094(17) -0.020(2) 0.0013(18)
C20 0.029(2) 0.0233(19) 0.0253(18) -0.0104(15) -0.0109(15) 0.0045(15)
C21 0.0185(17) 0.035(2) 0.034(2) -0.0194(17) -0.0069(15) 0.0026(15)
C22 0.0183(17) 0.034(2) 0.0280(18) -0.0167(16) -0.0057(15) 0.0044(15)
C23 0.0242(19) 0.039(2) 0.039(2) -0.0207(18) -0.0114(17) 0.0025(17)
C24 0.045(3) 0.055(3) 0.037(2) -0.019(2) -0.021(2) 0.012(2)
C25 0.047(3) 0.053(3) 0.031(2) -0.007(2) -0.010(2) 0.010(2)
C26 0.029(2) 0.036(2) 0.044(2) -0.0094(19) -0.0030(19) -0.0033(18)
C27 0.029(2) 0.038(2) 0.0267(19) -0.0182(17) -0.0062(16) 0.0005(17)
C28 0.031(2) 0.035(2) 0.039(2) -0.0185(19) -0.0077(18) 0.0012(17)
C29 0.078(4) 0.077(4) 0.054(3) -0.022(3) -0.014(3) -0.031(3)
C30 0.070(4) 0.079(4) 0.063(3) -0.029(3) -0.037(3) -0.008(3)

loop_
_atom_type_symbol
_atom_type_description
_atom_type_scat_dispersion_real
_atom_type_scat_dispersion_imag
_atom_type_scat_source
C C 0.0033 0.0016 'International Tables Vol C Tables 4.2.6.8 and 6.1.1.4'
H H 0.0000 0.0000 'International Tables Vol C Tables 4.2.6.8 and 6.1.1.4'
N N 0.0061 0.0033 'International Tables Vol C Tables 4.2.6.8 and 6.1.1.4'
O O 0.0106 0.0060 'International Tables Vol C Tables 4.2.6.8 and 6.1.1.4'
Tb Tb -0.1723 4.1537 'International Tables Vol C Tables 4.2.6.8 and 6.1.1.4'

loop_
_geom_angle_atom_site_label_1
_geom_angle_atom_site_label_2
_geom_angle_atom_site_label_3
_geom_angle
_geom_angle_site_symmetry_1
_geom_angle_site_symmetry_3
_geom_angle_publ_flag
O4 Tb1 Tb1 38.46(6) . 2_566 ?
O4 Tb1 Tb1 35.69(5) 2_566 2_566 ?
O4 Tb1 O4 74.15(9) . 2_566 ?
O4 Tb1 O5 125.96(8) . . ?
O4 Tb1 O10 141.16(9) . . ?
O4 Tb1 O11 135.19(10) . . ?
O4 Tb1 C13 26.51(9) 2_566 . ?
O4 Tb1 C13 100.12(9) . . ?
O5 Tb1 Tb1 87.70(6) . 2_566 ?
O5 Tb1 O4 52.19(8) . 2_566 ?
O5 Tb1 C13 25.87(9) . . ?
O6 Tb1 Tb1 69.31(6) . 2_566 ?
O6 Tb1 O4 73.70(9) . . ?
O6 Tb1 O4 73.55(9) . 2_566 ?
O6 Tb1 O5 84.53(9) . . ?
O6 Tb1 O7 138.56(9) . . ?
O6 Tb1 O10 77.19(10) . . ?
O6 Tb1 O11 150.34(11) . . ?
O6 Tb1 C13 75.67(9) . . ?
O7 Tb1 Tb1 69.38(6) . 2_566 ?
O7 Tb1 O4 75.06(8) . 2_566 ?
O7 Tb1 O4 72.20(9) . . ?
O7 Tb1 O5 96.97(9) . . ?
O7 Tb1 O10 143.37(9) . . ?
O7 Tb1 O11 69.33(12) . . ?
O7 Tb1 C13 87.84(9) . . ?
O8 Tb1 Tb1 119.80(7) . 2_566 ?
O8 Tb1 O4 81.35(9) . . ?
O8 Tb1 O4 155.45(9) . 2_566 ?
O8 Tb1 O5 151.66(9) . . ?
O8 Tb1 O6 98.27(11) . . ?
O8 Tb1 O7 99.17(10) . . ?
O8 Tb1 O10 77.97(10) . . ?
O8 Tb1 O11 82.92(15) . . ?
O8 Tb1 C13 172.93(10) . . ?
O10 Tb1 Tb1 143.63(7) . 2_566 ?
O10 Tb1 O4 120.98(9) . 2_566 ?
O10 Tb1 O5 75.18(9) . . ?
O10 Tb1 C13 96.94(10) . . ?
O11 Tb1 Tb1 135.39(12) . 2_566 ?
O11 Tb1 O4 115.82(15) . 2_566 ?
O11 Tb1 O5 81.20(13) . . ?
O11 Tb1 O10 74.09(12) . . ?
O11 Tb1 C13 100.51(15) . . ?
C13 Tb1 Tb1 61.83(7) . 2_566 ?
C7 O1 C1 121.8(3) . . ?
C3 O2 C14 115.9(3) . . ?
C5 O3 C21 118.4(3) . . ?
Tb1 O4 Tb1 105.85(9) . 2_566 ?
C13 O4 Tb1 159.0(2) 2_566 . ?
C13 O4 Tb1 91.49(19) 2_566 2_566 ?
C13 O5 Tb1 95.2(2) . . ?
C20 O6 Tb1 138.1(2) . . ?
C20 O7 Tb1 135.9(2) 2_566 . ?
C27 O8 Tb1 141.0(3) . . ?
C28 O10 Tb1 129.5(3) . . ?
Tb1 O11 H11A 111.6 . . ?
Tb1 O11 H11B 110.9 . . ?
H11A O11 H11B 107.3 . . ?
C28 N1 C29 121.1(4) . . ?
C28 N1 C30 120.7(4) . . ?
C29 N1 C30 117.7(4) . . ?
C2 C1 O1 123.2(3) . . ?
C6 C1 O1 113.8(3) . . ?
C6 C1 C2 122.9(3) . . ?
C1 C2 H2 121.3 . . ?
C1 C2 C3 117.4(3) . . ?
C3 C2 H2 121.3 . . ?
O2 C3 C2 116.3(3) . . ?
C4 C3 O2 122.4(3) . . ?
C4 C3 C2 121.3(3) . . ?
C3 C4 H4 120.6 . . ?
C3 C4 C5 118.9(3) . . ?
C5 C4 H4 120.6 . . ?
O3 C5 C4 116.1(3) . . ?
C6 C5 O3 122.1(3) . . ?
C6 C5 C4 121.7(3) . . ?
C1 C6 H6 121.1 . . ?
C5 C6 C1 117.9(3) . . ?
C5 C6 H6 121.1 . . ?
O1 C7 C8 124.0(3) . . ?
O1 C7 C12 115.5(3) . . ?
C12 C7 C8 120.4(3) . . ?
C7 C8 C13 123.7(3) . 2_666 ?
C9 C8 C7 118.4(3) . . ?
C9 C8 C13 117.8(3) . 2_666 ?
C8 C9 H9 119.4 . . ?
C10 C9 C8 121.2(4) . . ?
C10 C9 H9 119.4 . . ?
C9 C10 H10 120.3 . . ?
C11 C10 C9 119.3(4) . . ?
C11 C10 H10 120.3 . . ?
C10 C11 H11 119.7 . . ?
C12 C11 C10 120.6(4) . . ?
C12 C11 H11 119.7 . . ?
C7 C12 H12 120.0 . . ?
C11 C12 C7 120.1(4) . . ?
C11 C12 H12 120.0 . . ?
O4 C13 Tb1 62.01(17) 2_566 . ?
O4 C13 C8 119.0(3) 2_566 2_666 ?
O5 C13 Tb1 58.97(17) . . ?
O5 C13 O4 120.3(3) . 2_566 ?
O5 C13 C8 120.5(3) . 2_666 ?
C8 C13 Tb1 168.6(2) 2_666 . ?
C15 C14 O2 119.0(3) . . ?
C19 C14 O2 119.3(3) . . ?
C19 C14 C15 121.6(4) . . ?
C14 C15 C16 118.5(3) . . ?
C14 C15 C20 120.5(3) . 1_655 ?
C16 C15 C20 120.9(3) . 1_655 ?
C15 C16 H16 119.6 . . ?
C17 C16 C15 120.7(4) . . ?
C17 C16 H16 119.6 . . ?
C16 C17 H17 120.4 . . ?
C18 C17 C16 119.3(4) . . ?
C18 C17 H17 120.4 . . ?
C17 C18 H18 119.6 . . ?
C17 C18 C19 120.8(4) . . ?
C19 C18 H18 119.6 . . ?
C14 C19 C18 119.0(4) . . ?
C14 C19 H19 120.5 . . ?
C18 C19 H19 120.5 . . ?
O6 C20 O7 126.8(3) . 2_566 ?
O6 C20 C15 116.7(3) . 1_455 ?
O7 C20 C15 116.5(3) 2_566 1_455 ?
C22 C21 O3 118.6(3) . . ?
C26 C21 O3 119.1(4) . . ?
C26 C21 C22 121.9(4) . . ?
C21 C22 C23 116.8(3) . . ?
C21 C22 C27 123.7(3) . . ?
C23 C22 C27 119.5(3) . . ?
C22 C23 H23 119.2 . . ?
C24 C23 C22 121.7(4) . . ?
C24 C23 H23 119.2 . . ?
C23 C24 H24 120.1 . . ?
C23 C24 C25 119.8(4) . . ?
C25 C24 H24 120.1 . . ?
C24 C25 H25 120.1 . . ?
C26 C25 C24 119.8(4) . . ?
C26 C25 H25 120.1 . . ?
C21 C26 C25 119.9(4) . . ?
C21 C26 H26 120.0 . . ?
C25 C26 H26 120.0 . . ?
O8 C27 C22 116.0(3) . . ?
O9 C27 O8 124.8(4) . . ?
O9 C27 C22 119.1(3) . . ?
O10 C28 N1 124.4(4) . . ?
O10 C28 H28 117.8 . . ?
N1 C28 H28 117.8 . . ?
N1 C29 H29A 109.5 . . ?
N1 C29 H29B 109.5 . . ?
N1 C29 H29C 109.5 . . ?
H29A C29 H29B 109.5 . . ?
H29A C29 H29C 109.5 . . ?
H29B C29 H29C 109.5 . . ?
N1 C30 H30A 109.5 . . ?
N1 C30 H30B 109.5 . . ?
N1 C30 H30C 109.5 . . ?
H30A C30 H30B 109.5 . . ?
H30A C30 H30C 109.5 . . ?
H30B C30 H30C 109.5 . . ?

loop_
_geom_bond_atom_site_label_1
_geom_bond_atom_site_label_2
_geom_bond_distance
_geom_bond_site_symmetry_2
_geom_bond_publ_flag
Tb1 Tb1 3.9053(5) 2_566 ?
Tb1 O4 2.525(2) 2_566 ?
Tb1 O4 2.369(2) . ?
Tb1 O5 2.459(2) . ?
Tb1 O6 2.333(2) . ?
Tb1 O7 2.368(2) . ?
Tb1 O8 2.255(3) . ?
Tb1 O10 2.402(3) . ?
Tb1 O11 2.401(3) . ?
Tb1 C13 2.858(3) . ?
O1 C1 1.391(4) . ?
O1 C7 1.380(4) . ?
O2 C3 1.383(4) . ?
O2 C14 1.405(4) . ?
O3 C5 1.382(4) . ?
O3 C21 1.397(4) . ?
O4 C13 1.276(4) 2_566 ?
O5 C13 1.252(4) . ?
O6 C20 1.257(4) . ?
O7 C20 1.261(4) 2_566 ?
O8 C27 1.264(5) . ?
O9 C27 1.242(5) . ?
O10 C28 1.228(5) . ?
O11 H11A 0.8916 . ?
O11 H11B 0.8900 . ?
N1 C28 1.320(5) . ?
N1 C29 1.427(6) . ?
N1 C30 1.461(6) . ?
C1 C2 1.382(5) . ?
C1 C6 1.380(5) . ?
C2 H2 0.9300 . ?
C2 C3 1.398(5) . ?
C3 C4 1.382(5) . ?
C4 H4 0.9300 . ?
C4 C5 1.384(5) . ?
C5 C6 1.380(5) . ?
C6 H6 0.9300 . ?
C7 C8 1.398(5) . ?
C7 C12 1.391(5) . ?
C8 C9 1.392(5) . ?
C8 C13 1.497(5) 2_666 ?
C9 H9 0.9300 . ?
C9 C10 1.387(6) . ?
C10 H10 0.9300 . ?
C10 C11 1.385(6) . ?
C11 H11 0.9300 . ?
C11 C12 1.374(6) . ?
C12 H12 0.9300 . ?
C14 C15 1.386(5) . ?
C14 C19 1.377(5) . ?
C15 C16 1.391(5) . ?
C15 C20 1.508(5) 1_655 ?
C16 H16 0.9300 . ?
C16 C17 1.388(6) . ?
C17 H17 0.9300 . ?
C17 C18 1.385(6) . ?
C18 H18 0.9300 . ?
C18 C19 1.386(6) . ?
C19 H19 0.9300 . ?
C21 C22 1.395(5) . ?
C21 C26 1.375(6) . ?
C22 C23 1.399(5) . ?
C22 C27 1.500(5) . ?
C23 H23 0.9300 . ?
C23 C24 1.378(6) . ?
C24 H24 0.9300 . ?
C24 C25 1.386(7) . ?
C25 H25 0.9300 . ?
C25 C26 1.379(7) . ?
C26 H26 0.9300 . ?
C28 H28 0.9300 . ?
C29 H29A 0.9600 . ?
C29 H29B 0.9600 . ?
C29 H29C 0.9600 . ?
C30 H30A 0.9600 . ?
C30 H30B 0.9600 . ?
C30 H30C 0.9600 . ?

loop_
_geom_torsion_atom_site_label_1
_geom_torsion_atom_site_label_2
_geom_torsion_atom_site_label_3
_geom_torsion_atom_site_label_4
_geom_torsion
_geom_torsion_site_symmetry_1
_geom_torsion_site_symmetry_2
_geom_torsion_site_symmetry_3
_geom_torsion_site_symmetry_4
_geom_torsion_publ_flag
Tb1 O5 C13 O4 9.5(3) . . . 2_566 ?
Tb1 O5 C13 C8 -166.7(3) . . . 2_666 ?
Tb1 O6 C20 O7 1.9(6) . . . 2_566 ?
Tb1 O6 C20 C15 -179.2(2) . . . 1_455 ?
Tb1 O8 C27 O9 36.2(7) . . . . ?
Tb1 O8 C27 C22 -147.3(3) . . . . ?
Tb1 O10 C28 N1 160.3(3) . . . . ?
O1 C1 C2 C3 179.2(3) . . . . ?
O1 C1 C6 C5 -178.6(3) . . . . ?
O1 C7 C8 C9 177.1(3) . . . . ?
O1 C7 C8 C13 0.6(6) . . . 2_666 ?
O1 C7 C12 C11 -175.7(4) . . . . ?
O2 C3 C4 C5 178.6(3) . . . . ?
O2 C14 C15 C16 -178.6(3) . . . . ?
O2 C14 C15 C20 3.8(5) . . . 1_655 ?
O2 C14 C19 C18 179.5(4) . . . . ?
O3 C5 C6 C1 -176.0(3) . . . . ?
O3 C21 C22 C23 169.2(3) . . . . ?
O3 C21 C22 C27 -12.5(5) . . . . ?
O3 C21 C26 C25 -171.4(4) . . . . ?
C1 O1 C7 C8 43.9(5) . . . . ?
C1 O1 C7 C12 -140.0(4) . . . . ?
C1 C2 C3 O2 -179.7(3) . . . . ?
C1 C2 C3 C4 -1.8(5) . . . . ?
C2 C1 C6 C5 -1.1(5) . . . . ?
C2 C3 C4 C5 0.8(5) . . . . ?
C3 O2 C14 C15 74.0(4) . . . . ?
C3 O2 C14 C19 -106.5(4) . . . . ?
C3 C4 C5 O3 176.4(3) . . . . ?
C3 C4 C5 C6 0.1(6) . . . . ?
C4 C5 C6 C1 0.0(5) . . . . ?
C5 O3 C21 C22 121.0(4) . . . . ?
C5 O3 C21 C26 -66.0(5) . . . . ?
C6 C1 C2 C3 1.9(5) . . . . ?
C7 O1 C1 C2 30.5(5) . . . . ?
C7 O1 C1 C6 -152.0(3) . . . . ?
C7 C8 C9 C10 -2.3(6) . . . . ?
C8 C7 C12 C11 0.5(6) . . . . ?
C8 C9 C10 C11 1.7(6) . . . . ?
C9 C10 C11 C12 0.1(7) . . . . ?
C10 C11 C12 C7 -1.2(7) . . . . ?
C12 C7 C8 C9 1.3(5) . . . . ?
C12 C7 C8 C13 -175.2(3) . . . 2_666 ?
C13 C8 C9 C10 174.4(4) 2_666 . . . ?
C14 O2 C3 C2 -155.5(3) . . . . ?
C14 O2 C3 C4 26.6(5) . . . . ?
C14 C15 C16 C17 -0.9(6) . . . . ?
C15 C14 C19 C18 -0.9(6) . . . . ?
C15 C16 C17 C18 -0.8(6) . . . . ?
C16 C17 C18 C19 1.8(6) . . . . ?
C17 C18 C19 C14 -0.9(6) . . . . ?
C19 C14 C15 C16 1.8(5) . . . . ?
C19 C14 C15 C20 -175.7(3) . . . 1_655 ?
C20 C15 C16 C17 176.6(4) 1_655 . . . ?
C21 O3 C5 C4 151.9(3) . . . . ?
C21 O3 C5 C6 -31.8(5) . . . . ?
C21 C22 C23 C24 3.0(6) . . . . ?
C21 C22 C27 O8 144.2(4) . . . . ?
C21 C22 C27 O9 -39.0(6) . . . . ?
C22 C21 C26 C25 1.4(6) . . . . ?
C22 C23 C24 C25 -0.3(7) . . . . ?
C23 C22 C27 O8 -37.6(5) . . . . ?
C23 C22 C27 O9 139.1(4) . . . . ?
C23 C24 C25 C26 -2.0(7) . . . . ?
C24 C25 C26 C21 1.5(7) . . . . ?
C26 C21 C22 C23 -3.5(6) . . . . ?
C26 C21 C22 C27 174.7(4) . . . . ?
C27 C22 C23 C24 -175.3(4) . . . . ?
C29 N1 C28 O10 -4.2(7) . . . . ?
C30 N1 C28 O10 -176.1(5) . . . . ?
